data_1553408
loop_
_publ_author_name
'Zhang, Youfu'
'Huang, Chuanbing'
'Wang, Xinxin'
'Mahmood, Qaiser'
'Hao, Xiang'
'Hu, Xinquan'
'Guo, Cun-Yue'
'Solan, Gregory A.'
'Sun, Wen-Hua'

_publ_section_title
;
 Highly branched unsaturated polyethylenes achievable using strained
 imino-cyclopenta[b]pyridyl-nickel precatalysts
;
_journal_issue 6
_journal_name_full 'Polymer Chemistry'
_journal_page_first 995
_journal_paper_doi 10.1039/C6PY02089E
_journal_volume 8
_journal_year 2017
_chemical_formula_moiety 'C36 H40 Cl2 N4 Ni'
_chemical_formula_sum 'C36 H40 Cl2 N4 Ni'
_chemical_formula_weight 658.31
_space_group_crystal_system monoclinic
_space_group_IT_number 14
_space_group_name_Hall '-P 2yn'
_space_group_name_H-M_alt 'P 1 21/n 1'
_symmetry_Int_Tables_number 14
_atom_sites_solution_primary direct
_audit_creation_date 2016-09-19
_audit_creation_method
;
Olex2 1.2
(compiled 2016.02.19 svn.r3266 for OlexSys, GUI svn.r5155)
;
_audit_update_record
;
2016-11-27 deposited with the CCDC.
2017-01-16 downloaded from the CCDC.
;
_cell_angle_alpha 90
_cell_angle_beta 98.03(3)
_cell_angle_gamma 90
_cell_formula_units_Z 2
_cell_length_a 9.0742(18)
_cell_length_b 14.496(3)
_cell_length_c 12.391(3)
_cell_measurement_reflns_used 4715
_cell_measurement_temperature 173.1500
_cell_measurement_theta_max 27.4781
_cell_measurement_theta_min 1.4048
_cell_volume 1613.9(6)
_computing_cell_refinement 'CrystalClear (Rigaku Inc., 2007)'
_computing_data_collection 'CrystalClear (Rigaku Inc., 2007)'
_computing_data_reduction 'CrystalClear (Rigaku Inc., 2007)'
_computing_molecular_graphics 'Olex2 (Dolomanov et al., 2009)'
_computing_publication_material 'Olex2 (Dolomanov et al., 2009)'
_computing_structure_refinement 'olex2.refine (Bourhis et al., 2015)'
_computing_structure_solution
;
????
;
_diffrn_ambient_temperature 173.1500
_diffrn_detector_area_resol_mean 28.5714
_diffrn_measured_fraction_theta_full 0.9906
_diffrn_measured_fraction_theta_max 0.9906
_diffrn_measurement_details
;
scan:
	Number of images: 300
	           Slice: -110.0000 - 40.0000
	     Image width: 0.5000
	        Exp time: 3.0000
	   Rotation axis: Omega
	           Omega: 0.0000
	             Chi: 45.0000
	             Phi: 270.0000
	             XTD: 45.0140
	          2theta: -19.9120
scan:
	Number of images: 300
	           Slice: -110.0000 - 40.0000
	     Image width: 0.5000
	        Exp time: 3.0000
	   Rotation axis: Omega
	           Omega: 0.0000
	             Chi: 45.0000
	             Phi: 180.0000
	             XTD: 45.0140
	          2theta: -19.9120
;
_diffrn_measurement_device
;
Saturn724+ (2x2 bin mode)
;
_diffrn_measurement_device_details
;
AFC10: Fixed Chi 2 circle
;
_diffrn_measurement_device_type 'multiwire proportional'
_diffrn_measurement_method dtprofit.ref
_diffrn_orient_matrix_type d*Trek
_diffrn_orient_matrix_UB_11 0.0810
_diffrn_orient_matrix_UB_12 0.0228
_diffrn_orient_matrix_UB_13 -0.0729
_diffrn_orient_matrix_UB_21 0.0307
_diffrn_orient_matrix_UB_22 0.0403
_diffrn_orient_matrix_UB_23 0.0468
_diffrn_orient_matrix_UB_31 0.0504
_diffrn_orient_matrix_UB_32 -0.0610
_diffrn_orient_matrix_UB_33 0.0195
_diffrn_radiation_detector CCD
_diffrn_radiation_monochromator Confocal
_diffrn_radiation_type 'Mo K\a'
_diffrn_radiation_wavelength 0.71073
_diffrn_reflns_av_R_equivalents 0.0303
_diffrn_reflns_av_unetI/netI 0.0271
_diffrn_reflns_limit_h_max 11
_diffrn_reflns_limit_h_min -10
_diffrn_reflns_limit_k_max 18
_diffrn_reflns_limit_k_min -18
_diffrn_reflns_limit_l_max 12
_diffrn_reflns_limit_l_min -16
_diffrn_reflns_number 10742
_diffrn_reflns_theta_full 27.4974
_diffrn_reflns_theta_max 27.50
_diffrn_reflns_theta_min 2.97
_diffrn_source 'Rotating Anode'
_diffrn_source_current 24.0000
_diffrn_source_power 1.2000
_diffrn_source_voltage 50.0000
_exptl_absorpt_coefficient_mu 0.798
_exptl_absorpt_correction_T_max 1.0000
_exptl_absorpt_correction_T_min 0.8138
_exptl_absorpt_correction_type multi-scan
_exptl_crystal_colour yellow
_exptl_crystal_colour_primary yellow
_exptl_crystal_density_diffrn 1.3547
_exptl_crystal_density_method 'not measured'
_exptl_crystal_description block
_exptl_crystal_F_000 693.4891
_exptl_crystal_size_max 0.199
_exptl_crystal_size_mid 0.106
_exptl_crystal_size_min 0.091
_refine_diff_density_max 0.4292
_refine_diff_density_min -0.2673
_refine_diff_density_rms 0.0666
_refine_ls_d_res_high 0.7697
_refine_ls_d_res_low 6.8592
_refine_ls_goodness_of_fit_ref 1.0388
_refine_ls_hydrogen_treatment mixed
_refine_ls_matrix_type full
_refine_ls_number_constraints 31
_refine_ls_number_parameters 199
_refine_ls_number_reflns 3674
_refine_ls_number_restraints 0
_refine_ls_restrained_S_all 1.0388
_refine_ls_R_factor_all 0.0373
_refine_ls_R_factor_gt 0.0358
_refine_ls_shift/su_max 0.0008
_refine_ls_shift/su_mean 0.0000
_refine_ls_structure_factor_coef Fsqd
_refine_ls_weighting_details 'w=1/[\s^2^(Fo^2^)+(0.0400P)^2^+0.9852P] where P=(Fo^2^+2Fc^2^)/3'
_refine_ls_weighting_scheme calc
_refine_ls_wR_factor_gt 0.0854
_refine_ls_wR_factor_ref 0.0865
_reflns_Friedel_coverage 0.0
_reflns_limit_h_max 8
_reflns_limit_h_min -11
_reflns_limit_k_max 18
_reflns_limit_k_min 0
_reflns_limit_l_max 16
_reflns_limit_l_min -8
_reflns_number_gt 3542
_reflns_number_total 3674
_reflns_threshold_expression I>=2u(I)
_cod_data_source_file c6py02089e2.cif
_cod_data_source_block Ni1
_cod_original_sg_symbol_Hall '-P 2ybc (x-z,y,z)'
_cod_database_code 1553408
_diffrn_number_total 3844
_olex2_refinement_description
;
1. Fixed Uiso
 At 1.2 times of:
  All C(H) groups, All C(H,H) groups
 At 1.5 times of:
  All C(H,H,H) groups
2.a Secondary CH2 refined with riding coordinates:
 C8(H8a,H8b)
2.b Aromatic/amide H refined with riding coordinates:
 C13(H13), C14(H14), C15(H15), C1(H1), C2(H2), C3(H3)
2.c Idealised Me refined as rotating group:
 C18(H18a,H18b,H18c), C9(H9a,H9b,H9c), C10(H10a,H10b,H10c), C17(H17a,H17b,H17c)
;
_olex2_submission_special_instructions 'No special instructions were received'

loop_
_space_group_symop_id
_space_group_symop_operation_xyz
1 x,y,z
2 -x+1/2,y+1/2,-z+1/2
3 -x,-y,-z
4 x-1/2,-y-1/2,z-1/2

loop_
_atom_site_label
_atom_site_type_symbol
_atom_site_fract_x
_atom_site_fract_y
_atom_site_fract_z
_atom_site_U_iso_or_equiv
_atom_site_adp_type
_atom_site_occupancy
_atom_site_site_symmetry_order
_atom_site_refinement_flags_posn
_atom_site_refinement_flags_adp
_atom_site_refinement_flags_occupancy
Ni1 Ni 0.0 1.0 1.0 0.01774(9) Uani 1.000000 2 S T P
Cl1 Cl 0.08837(4) 0.86821(3) 0.91717(3) 0.02666(11) Uani 1.000000 1 . . .
N2 N 0.21708(14) 1.04544(9) 1.03768(11) 0.0199(3) Uani 1.000000 1 . . .
N1 N 0.02384(14) 1.08559(9) 0.84757(11) 0.0214(3) Uani 1.000000 1 . . .
C11 C -0.08644(19) 1.10605(13) 0.75510(14) 0.0281(4) Uani 1.000000 1 . . .
C5 C 0.25945(17) 1.09425(11) 0.95526(13) 0.0217(3) Uani 1.000000 1 . . .
C3 C 0.50740(19) 1.11702(13) 1.04236(16) 0.0302(4) Uani 1.000000 1 . . .
C7 C 0.24359(19) 1.17678(12) 0.78437(14) 0.0277(4) Uani 1.000000 1 . . .
C4 C 0.39980(18) 1.13049(12) 0.95247(15) 0.0270(4) Uani 1.000000 1 . . .
C6 C 0.15771(18) 1.11573(11) 0.85619(13) 0.0229(3) Uani 1.000000 1 . . .
C1 C 0.32111(18) 1.03288(12) 1.12373(14) 0.0247(3) Uani 1.000000 1 . . .
C16 C -0.1784(2) 1.18414(15) 0.75841(16) 0.0370(5) Uani 1.000000 1 . . .
C2 C 0.46546(19) 1.06761(12) 1.12825(15) 0.0287(4) Uani 1.000000 1 . . .
C12 C -0.1103(2) 1.04285(15) 0.66858(15) 0.0357(4) Uani 1.000000 1 . . .
C18 C -0.1624(2) 1.25240(15) 0.84994(19) 0.0447(5) Uani 1.000000 1 . . .
C9 C 0.1833(2) 1.27508(13) 0.78313(18) 0.0374(4) Uani 1.000000 1 . . .
C8 C 0.4062(2) 1.17606(15) 0.84508(17) 0.0370(4) Uani 1.000000 1 . . .
C10 C 0.2396(3) 1.14111(16) 0.66839(17) 0.0441(5) Uani 1.000000 1 . . .
C13 C -0.2289(3) 1.0595(2) 0.58571(17) 0.0542(7) Uani 1.000000 1 . . .
C15 C -0.2936(2) 1.1973(2) 0.6721(2) 0.0549(7) Uani 1.000000 1 . . .
C17 C -0.0165(3) 0.95845(16) 0.66286(17) 0.0427(5) Uani 1.000000 1 . . .
C14 C -0.3194(3) 1.1354(2) 0.5878(2) 0.0644(8) Uani 1.000000 1 . . .
H8a H 0.4710(2) 1.14193(15) 0.80347(17) 0.0444(5) Uiso 1.000000 1 R . .
H8b H 0.4438(2) 1.23853(15) 0.85561(17) 0.0444(5) Uiso 1.000000 1 R . .
H13 H -0.2469(3) 1.0182(2) 0.52793(17) 0.0650(8) Uiso 1.000000 1 R . .
H14 H -0.3979(3) 1.1448(2) 0.5321(2) 0.0772(10) Uiso 1.000000 1 R . .
H15 H -0.3539(2) 1.2491(2) 0.6719(2) 0.0658(8) Uiso 1.000000 1 R . .
H1 H 0.29660(18) 0.99973(12) 1.18297(14) 0.0296(4) Uiso 1.000000 1 R . .
H2 H 0.53427(19) 1.05728(12) 1.19003(15) 0.0345(4) Uiso 1.000000 1 R . .
H3 H 0.60331(19) 1.14024(13) 1.04456(16) 0.0362(4) Uiso 1.000000 1 R . .
H18a H -0.2470(10) 1.2481(8) 0.8884(9) 0.0671(8) Uiso 1.000000 1 GR . .
H18b H -0.0733(10) 1.2394(7) 0.8990(8) 0.0671(8) Uiso 1.000000 1 GR . .
H18c H -0.157(2) 1.31358(18) 0.8211(2) 0.0671(8) Uiso 1.000000 1 GR . .
H9a H 0.0821(6) 1.2758(2) 0.7479(12) 0.0561(7) Uiso 1.000000 1 GR . .
H9b H 0.1872(17) 1.2970(4) 0.85660(19) 0.0561(7) Uiso 1.000000 1 GR . .
H9c H 0.2427(11) 1.3144(3) 0.7441(11) 0.0561(7) Uiso 1.000000 1 GR . .
H10a H 0.2784(18) 1.0794(5) 0.67025(17) 0.0661(8) Uiso 1.000000 1 GR . .
H10b H 0.1388(4) 1.1411(11) 0.6324(5) 0.0661(8) Uiso 1.000000 1 GR . .
H10c H 0.2992(16) 1.1803(7) 0.6294(4) 0.0661(8) Uiso 1.000000 1 GR . .
H17a H 0.0858(4) 0.9733(3) 0.6873(13) 0.0641(7) Uiso 1.000000 1 GR . .
H17b H -0.0486(13) 0.9112(4) 0.7086(11) 0.0641(7) Uiso 1.000000 1 GR . .
H17c H -0.0266(15) 0.9368(7) 0.5890(3) 0.0641(7) Uiso 1.000000 1 GR . .

loop_
_atom_site_aniso_label
_atom_site_aniso_U_11
_atom_site_aniso_U_22
_atom_site_aniso_U_33
_atom_site_aniso_U_12
_atom_site_aniso_U_13
_atom_site_aniso_U_23
Ni1 0.01339(14) 0.01904(15) 0.02123(15) -0.00022(9) 0.00395(10) -0.00013(10)
Cl1 0.0232(2) 0.0245(2) 0.0332(2) 0.00193(15) 0.00720(16) -0.00516(16)
N2 0.0165(6) 0.0204(6) 0.0231(6) -0.0004(5) 0.0039(5) -0.0015(5)
N1 0.0170(6) 0.0233(6) 0.0245(7) 0.0018(5) 0.0043(5) 0.0029(5)
C11 0.0202(8) 0.0385(9) 0.0262(8) 0.0014(7) 0.0050(6) 0.0117(7)
C5 0.0185(7) 0.0195(7) 0.0277(8) 0.0001(6) 0.0056(6) -0.0009(6)
C3 0.0182(8) 0.0297(9) 0.0425(10) -0.0041(6) 0.0037(7) -0.0024(8)
C7 0.0245(8) 0.0291(9) 0.0312(9) -0.0010(7) 0.0098(7) 0.0081(7)
C4 0.0203(8) 0.0253(8) 0.0363(9) -0.0012(6) 0.0077(7) 0.0011(7)
C6 0.0215(8) 0.0205(7) 0.0276(8) 0.0013(6) 0.0072(6) 0.0026(6)
C1 0.0222(8) 0.0271(8) 0.0247(8) -0.0010(6) 0.0028(6) 0.0006(7)
C16 0.0256(9) 0.0483(11) 0.0393(10) 0.0079(8) 0.0127(8) 0.0230(9)
C2 0.0211(8) 0.0306(9) 0.0330(9) -0.0004(7) -0.0013(7) -0.0049(7)
C12 0.0286(9) 0.0538(12) 0.0247(9) -0.0058(8) 0.0038(7) 0.0085(8)
C18 0.0427(11) 0.0395(11) 0.0566(13) 0.0181(9) 0.0233(10) 0.0191(10)
C9 0.0345(10) 0.0306(9) 0.0499(12) 0.0008(8) 0.0153(9) 0.0126(8)
C8 0.0233(9) 0.0411(10) 0.0480(11) -0.0047(8) 0.0096(8) 0.0144(9)
C10 0.0490(12) 0.0507(12) 0.0374(11) -0.0136(10) 0.0233(9) -0.0032(9)
C13 0.0366(11) 0.099(2) 0.0254(10) -0.0065(12) 0.0012(8) 0.0063(12)
C15 0.0303(10) 0.0872(19) 0.0494(13) 0.0214(11) 0.0137(9) 0.0388(13)
C17 0.0512(12) 0.0465(12) 0.0301(10) -0.0078(10) 0.0044(9) -0.0062(9)
C14 0.0319(11) 0.126(3) 0.0344(12) 0.0121(14) 0.0004(9) 0.0284(15)

loop_
_atom_type_symbol
_atom_type_scat_dispersion_real
_atom_type_scat_dispersion_imag
_atom_type_scat_Cromer_Mann_a1
_atom_type_scat_Cromer_Mann_a2
_atom_type_scat_Cromer_Mann_a3
_atom_type_scat_Cromer_Mann_a4
_atom_type_scat_Cromer_Mann_b1
_atom_type_scat_Cromer_Mann_b2
_atom_type_scat_Cromer_Mann_b3
_atom_type_scat_Cromer_Mann_b4
_atom_type_scat_Cromer_Mann_c
_atom_type_scat_source
_atom_type_scat_dispersion_source
H 0.00000 0.00000 0.49300 0.32291 0.14019 0.04081 10.51090 26.12570 3.14236 57.79970 0.0030380000826 'International Tables Volume C Table 6.1.1.4 (pp. 500-502)' 'Henke, Gullikson and Davis, At. Data and Nucl. Data Tables, 1993, 54, 2'
C 0.00347 0.00161 2.31000 1.02000 1.58860 0.86500 20.84390 10.20750 0.56870 51.65120 0.215599998832 'International Tables Volume C Table 6.1.1.4 (pp. 500-502)' 'Henke, Gullikson and Davis, At. Data and Nucl. Data Tables, 1993, 54, 2'
Cl 0.14873 0.16029 11.46040 7.19640 6.25560 1.64550 0.01040 1.16620 18.51940 47.77840 -9.55739974976 'International Tables Volume C Table 6.1.1.4 (pp. 500-502)' 'Henke, Gullikson and Davis, At. Data and Nucl. Data Tables, 1993, 54, 2'
Ni 0.35663 1.12491 12.83760 7.29200 4.44380 2.38000 3.87850 0.25650 12.17630 66.34210 1.03410005569 'International Tables Volume C Table 6.1.1.4 (pp. 500-502)' 'Henke, Gullikson and Davis, At. Data and Nucl. Data Tables, 1993, 54, 2'
N 0.00653 0.00323 12.21260 3.13220 2.01250 1.16630 0.00570 9.89330 28.99750 0.58260 -11.5290002823 'International Tables Volume C Table 6.1.1.4 (pp. 500-502)' 'Henke, Gullikson and Davis, At. Data and Nucl. Data Tables, 1993, 54, 2'

loop_
_geom_angle_atom_site_label_1
_geom_angle_atom_site_label_2
_geom_angle_atom_site_label_3
_geom_angle
_geom_angle_site_symmetry_1
_geom_angle_site_symmetry_3
Cl1 Ni1 Cl1 180.0 3_577 .
N2 Ni1 Cl1 90.85(4) 3_577 .
N2 Ni1 Cl1 89.15(4) . .
N2 Ni1 Cl1 90.85(4) . 3_577
N2 Ni1 Cl1 89.15(4) 3_577 3_577
N2 Ni1 N2 180.0 3_577 .
N1 Ni1 Cl1 89.84(3) . 3_577
N1 Ni1 Cl1 90.16(3) . .
N1 Ni1 Cl1 90.16(3) 3_577 3_577
N1 Ni1 Cl1 89.84(3) 3_577 .
N1 Ni1 N2 79.47(5) 3_577 3_577
N1 Ni1 N2 100.53(5) 3_577 .
N1 Ni1 N2 100.53(5) . 3_577
N1 Ni1 N2 79.47(5) . .
N1 Ni1 N1 180.0 3_577 .
C5 N2 Ni1 111.18(10) . .
C1 N2 Ni1 133.03(11) . .
C1 N2 C5 115.73(13) . .
C11 N1 Ni1 129.05(10) . .
C6 N1 Ni1 108.24(11) . .
C6 N1 C11 122.72(14) . .
C16 C11 N1 119.31(17) . .
C12 C11 N1 119.23(16) . .
C12 C11 C16 121.14(17) . .
C4 C5 N2 125.60(16) . .
C6 C5 N2 122.45(14) . .
C6 C5 C4 111.95(15) . .
C2 C3 C4 116.93(16) . .
C9 C7 C6 109.43(14) . .
C8 C7 C6 103.78(14) . .
C8 C7 C9 108.95(16) . .
C10 C7 C6 113.75(15) . .
C10 C7 C9 110.27(17) . .
C10 C7 C8 110.41(16) . .
C3 C4 C5 118.26(16) . .
C8 C4 C5 109.92(16) . .
C8 C4 C3 131.78(16) . .
C5 C6 N1 118.51(14) . .
C7 C6 N1 134.22(15) . .
C7 C6 C5 107.22(13) . .
C2 C1 N2 122.52(16) . .
C18 C16 C11 123.89(18) . .
C15 C16 C11 117.9(2) . .
C15 C16 C18 118.2(2) . .
C1 C2 C3 120.94(16) . .
C13 C12 C11 117.9(2) . .
C17 C12 C11 122.76(17) . .
C17 C12 C13 119.3(2) . .
C4 C8 C7 106.31(14) . .
C14 C13 C12 121.6(2) . .
C14 C15 C16 121.5(2) . .
C15 C14 C13 119.9(2) . .

loop_
_geom_bond_atom_site_label_1
_geom_bond_atom_site_label_2
_geom_bond_distance
_geom_bond_site_symmetry_2
Ni1 Cl1 2.3613(5) 3_577
Ni1 Cl1 2.3613(5) .
Ni1 N2 2.0676(13) 3_577
Ni1 N2 2.0676(13) .
Ni1 N1 2.2952(14) .
Ni1 N1 2.2952(14) 3_577
N2 C5 1.342(2) .
N2 C1 1.334(2) .
N1 C11 1.443(2) .
N1 C6 1.281(2) .
C11 C16 1.410(3) .
C11 C12 1.404(3) .
C5 C4 1.383(2) .
C5 C6 1.463(2) .
C3 C4 1.388(3) .
C3 C2 1.380(3) .
C7 C6 1.541(2) .
C7 C9 1.526(3) .
C7 C8 1.560(3) .
C7 C10 1.523(3) .
C4 C8 1.494(3) .
C1 C2 1.397(2) .
C16 C18 1.497(3) .
C16 C15 1.400(3) .
C12 C13 1.401(3) .
C12 C17 1.498(3) .
C13 C14 1.376(4) .
C15 C14 1.372(4) .
